data_7719172
loop_
_publ_author_name
'Michaelis, Niels'
'Engesser, Tobias A.'
'Krahmer, Jan'
'Strunskus, Thomas'
'N&#xe4;ther, Christian'
'Le Poul, Nicolas'
'Tuczek, Felix'

_publ_section_title
;
 Clicking [Mo(CO)<sub>3</sub>(triphos)] to an azide-terminated alkylthiol
 SAM: structural, spectroscopic and electrochemical investigations.
;
_journal_issue 38
_journal_name_full 'Dalton transactions (Cambridge, England : 2003)'
_journal_page_first 14286
_journal_page_last 14303
_journal_paper_doi 10.1039/d5dt01217a
_journal_volume 54
_journal_year 2025
_chemical_formula_moiety 'C42 H41 Mo O3 P3 Si'
_chemical_formula_sum 'C42 H41 Mo O3 P3 Si'
_chemical_formula_weight 810.69
_space_group_crystal_system triclinic
_space_group_IT_number 2
_space_group_name_Hall '-P 1'
_space_group_name_H-M_alt 'P -1'
_atom_sites_solution_hydrogens geom
_atom_sites_solution_primary dual
_audit_creation_date 2022-05-18
_audit_creation_method
;
Olex2 1.3-ac4
(compiled 2020.11.27 svn.r5f609507 for Rigaku Oxford Diffraction, GUI svn.r6214)
;
_audit_update_record
;
2025-05-21 deposited with the CCDC.	2025-07-21 downloaded from the CCDC.
;
_cell_angle_alpha 75.4307(6)
_cell_angle_beta 84.8563(6)
_cell_angle_gamma 79.6243(6)
_cell_formula_units_Z 4
_cell_length_a 10.20427(7)
_cell_length_b 14.90425(11)
_cell_length_c 27.02750(19)
_cell_measurement_reflns_used 62829
_cell_measurement_temperature 99.99(10)
_cell_measurement_theta_max 79.4430
_cell_measurement_theta_min 3.0930
_cell_volume 3909.05(5)
_computing_cell_refinement 'CrysAlisPro 1.171.42.40a (Rigaku OD, 2021)'
_computing_data_collection 'CrysAlisPro 1.171.42.40a (Rigaku OD, 2021)'
_computing_data_reduction 'CrysAlisPro 1.171.42.40a (Rigaku OD, 2021)'
_computing_molecular_graphics 'Olex2 1.3-ac4 (Dolomanov et al., 2009)'
_computing_publication_material 'Olex2 1.3-ac4 (Dolomanov et al., 2009)'
_computing_structure_refinement 'SHELXL 2016/6 (Sheldrick, 2015)'
_computing_structure_solution 'SHELXT 2014/4 (Sheldrick, 2014)'
_diffrn_ambient_environment N~2~
_diffrn_ambient_temperature 99.99(10)
_diffrn_detector 'Hybrid Pixel Array Detector'
_diffrn_detector_area_resol_mean 10.0000
_diffrn_detector_type HyPix
_diffrn_measured_fraction_theta_full 0.994
_diffrn_measured_fraction_theta_max 0.971
_diffrn_measurement_details
;
List of Runs (angles in degrees, time in seconds):

  # Type    Start    End  Width  t~exp~   \w     \q     \k     \f   Frames
#--------------------------------------------------------------------------
  1  \w    -68.00   1.00   0.50    3.00    --  -43.21 103.00 126.00  138
  2  \w     20.00  79.00   0.50    3.00    --   43.21-103.00  24.00  118
  3  \w    -68.00 -21.00   0.50   14.00    --  -96.00 103.00 126.00   94
  4  \w   -160.00-103.00   0.50   14.00    --  -96.00-103.00  24.00  114
  5  \w    125.00 178.00   0.50   14.00    --  117.50 103.00 126.00  106
  6  \w     43.00  94.00   0.50   14.00    --  117.50-103.00  24.00  102
  7  \w    -66.00  21.00   0.50    3.00    --  -43.21  77.00  60.00  174
  8  \w    -66.00  21.00   0.50    3.00    --  -43.21  77.00 -90.00  174
  9  \w     27.00  54.00   0.50    3.00    --   43.21  61.00-160.92   54
 10  \w    -34.00  19.00   0.50    3.00    --   43.21 -38.00 -30.00  106
 11  \w     28.00  59.00   0.50    3.00    --   43.21  58.00 -49.71   62
 12  \w     29.00  60.00   0.50    3.00    --   43.21  55.00 124.99   62
 13  \w     28.00  59.00   0.50    3.00    --   43.21  59.00 -91.66   62
 14  \w    -34.00  19.00   0.50    3.00    --   43.21 -38.00 -60.00  106
 15  \w     27.00  54.00   0.50    3.00    --   43.21  61.00 -26.38   54
 16  \w     27.00  54.00   0.50    3.00    --   43.21  61.00  42.74   54
 17  \w     29.00  60.00   0.50    3.00    --   43.21  53.00 155.64   62
 18  \w     18.00  77.00   0.50    3.00    --   43.21 -99.00-150.00  118
 19  \w     29.00  60.00   0.50    3.00    --   43.21  57.00 174.97   62
 20  \w     28.00  59.00   0.50    3.00    --   43.21  58.00 132.96   62
 21  \w     28.00  57.00   0.50    3.00    --   43.21  60.00  -8.41   58
 22  \w     29.00  60.00   0.50    3.00    --   43.21  54.00  91.48   62
 23  \w     29.00  60.00   0.50    3.00    --   43.21  53.00 -61.20   62
 24  \w   -136.00 -81.00   0.50   14.00    --  -96.00 -15.00-180.00  110
 25  \w   -169.00 -83.00   0.50   14.00    --  -96.00 -54.00 103.34  172
 26  \w    -67.00 -22.00   0.50   14.00    --  -96.00  77.00  90.00   90
 27  \w     44.00  92.00   0.50   14.00    --  117.50 -95.00 -30.00   96
 28  \w    109.00 178.00   0.50   14.00    --  117.50  61.00  90.00  138
 29  \w    103.00 136.00   0.50   14.00    --  117.50  15.00  60.00   66
 30  \w     44.00  92.00   0.50   14.00    --  117.50 -95.00  90.00   96
 31  \w    103.00 136.00   0.50   14.00    --  117.50  15.00  30.00   66
 32  \w    109.00 178.00   0.50   14.00    --  117.50  61.00 -30.00  138
 33  \w     44.00  95.00   0.50   14.00    --  117.50 -91.00 100.98  102
 34  \w     44.00  92.00   0.50   14.00    --  117.50 -95.00 150.00   96
 35  \w     44.00  92.00   0.50   14.00    --  117.50 -95.00-180.00   96
 36  \w     44.00  92.00   0.50   14.00    --  117.50 -92.00 153.85   96
 37  \w    103.00 136.00   0.50   14.00    --  117.50  15.00 -90.00   66
 38  \w     44.00  75.00   0.50   14.00    --  117.50 -77.00 -60.00   62
 39  \w    104.00 170.00   0.50   14.00    --  117.50  34.00-152.83  132
 40  \w    103.00 136.00   0.50   14.00    --  117.50  15.00 -60.00   66
 41  \w    124.00 178.00   0.50   14.00    --  117.50  77.00-120.00  108
 42  \w     44.00 102.00   0.50   14.00    --  117.50-125.00  30.00  116
 43  \w     43.00  97.00   0.50   14.00    --  117.50-115.00 -61.17  108
 44  \w     44.00 102.00   0.50   14.00    --  117.50-125.00 -60.00  116
 45  \w    103.00 136.00   0.50   14.00    --  117.50  15.00 -30.00   66
 46  \w    103.00 136.00   0.50   14.00    --  117.50  15.00-180.00   66
 47  \w     44.00  92.00   0.50   14.00    --  117.50 -95.00  60.00   96
 48  \w     44.00  92.00   0.50   14.00    --  117.50 -95.00 120.00   96
 49  \w     44.00 102.00   0.50   14.00    --  117.50-125.00 -30.00  116
 50  \w    124.00 178.00   0.50   14.00    --  117.50  77.00  90.00  108
 51  \w    103.00 136.00   0.50   14.00    --  117.50  15.00 120.00   66
 52  \w    103.00 136.00   0.50   14.00    --  117.50  15.00 150.00   66
 53  \w    109.00 178.00   0.50   14.00    --  117.50  61.00 120.00  138
 54  \w     44.00  95.00   0.50   14.00    --  117.50 -91.00  42.18  102
 55  \w    105.00 178.00   0.50   14.00    --  117.50  45.00-120.00  146
 56  \w    104.00 166.00   0.50   14.00    --  117.50  30.00-180.00  124
 57  \w     44.00  75.00   0.50   14.00    --  117.50 -77.00  60.00   62
 58  \w     44.00  75.00   0.50   14.00    --  117.50 -77.00-150.00   62
 59  \w     44.00  95.00   0.50   14.00    --  117.50 -88.00 178.01  102
 60  \w    104.00 166.00   0.50   14.00    --  117.50  30.00  60.00  124
 61  \w    112.00 178.00   0.50   14.00    --  117.50 125.00  90.00  132
 62  \w     44.00 102.00   0.50   14.00    --  117.50-125.00  90.00  116
 63  \w     44.00  75.00   0.50   14.00    --  117.50 -77.00 120.00   62
 64  \w     44.00 102.00   0.50   14.00    --  117.50-125.00  60.00  116
 65  \w     44.00  75.00   0.50   14.00    --  117.50 -77.00 -90.00   62
 66  \w    124.00 178.00   0.50   14.00    --  117.50  77.00-180.00  108
 67  \w     44.00  92.00   0.50   14.00    --  117.50 -95.00 -90.00   96
 68  \w     44.00  95.00   0.50   14.00    --  117.50 -90.00-144.50  102
 69  \w     44.00  92.00   0.50   14.00    --  117.50 -95.00-150.00   96
 70  \w    103.00 136.00   0.50   14.00    --  117.50  15.00  90.00   66
 71  \w     44.00  92.00   0.50   14.00    --  117.50 -95.00 -60.00   96
 72  \w     44.00  75.00   0.50   14.00    --  117.50 -77.00-120.00   62
 73  \w    -19.00  34.00   0.50    3.00    --  -43.21  38.00-150.00  106
 74  \w    -19.00  34.00   0.50    3.00    --  -43.21  38.00 120.00  106
 75  \w    -19.00  34.00   0.50    3.00    --  -43.21  38.00-180.00  106
 76  \w     28.00  59.00   0.50    3.00    --   43.21  59.00  62.91   62
 77  \w     27.00  54.00   0.50    3.00    --   43.21  61.00 103.79   54
 78  \w     27.00  54.00   0.50    3.00    --   43.21  61.00-119.29   54
 79  \w     27.00  54.00   0.50    3.00    --   43.21  61.00  14.36   54
;
_diffrn_measurement_device 'four-circle diffractometer'
_diffrn_measurement_device_type 'XtaLAB Synergy, Dualflex, HyPix'
_diffrn_measurement_method '\w scans'
_diffrn_orient_matrix_type 'CrysAlisPro convention (1999,Acta A55,543-557)'
_diffrn_orient_matrix_UB_11 -0.1180557000
_diffrn_orient_matrix_UB_12 0.0711672000
_diffrn_orient_matrix_UB_13 0.0137898000
_diffrn_orient_matrix_UB_21 0.0478991000
_diffrn_orient_matrix_UB_22 -0.0221316000
_diffrn_orient_matrix_UB_23 0.0548770000
_diffrn_orient_matrix_UB_31 0.0858865000
_diffrn_orient_matrix_UB_32 0.0785132000
_diffrn_orient_matrix_UB_33 -0.0165635000
_diffrn_radiation_monochromator mirror
_diffrn_radiation_probe x-ray
_diffrn_radiation_type 'Cu K\a'
_diffrn_radiation_wavelength 1.54184
_diffrn_reflns_av_R_equivalents 0.0190
_diffrn_reflns_av_unetI/netI 0.0110
_diffrn_reflns_Laue_measured_fraction_full 0.994
_diffrn_reflns_Laue_measured_fraction_max 0.971
_diffrn_reflns_limit_h_max 13
_diffrn_reflns_limit_h_min -12
_diffrn_reflns_limit_k_max 19
_diffrn_reflns_limit_k_min -17
_diffrn_reflns_limit_l_max 34
_diffrn_reflns_limit_l_min -34
_diffrn_reflns_number 78576
_diffrn_reflns_point_group_measured_fraction_full 0.994
_diffrn_reflns_point_group_measured_fraction_max 0.971
_diffrn_reflns_theta_full 67.684
_diffrn_reflns_theta_max 79.972
_diffrn_reflns_theta_min 3.105
_diffrn_source 'micro-focus sealed X-ray tube'
_diffrn_source_type 'PhotonJet (Cu) X-ray Source'
_exptl_absorpt_coefficient_mu 4.495
_exptl_absorpt_correction_T_max 1.00000
_exptl_absorpt_correction_T_min 0.62531
_exptl_absorpt_correction_type multi-scan
_exptl_absorpt_process_details
;
CrysAlisPro 1.171.42.40a (Rigaku Oxford Diffraction, 2021)
Empirical absorption correction using spherical harmonics,
implemented in SCALE3 ABSPACK scaling algorithm.
;
_exptl_crystal_colour colorless
_exptl_crystal_density_diffrn 1.377
_exptl_crystal_description block
_exptl_crystal_F_000 1672
_exptl_crystal_size_max 0.2
_exptl_crystal_size_mid 0.12
_exptl_crystal_size_min 0.06
_refine_diff_density_max 0.637
_refine_diff_density_min -0.880
_refine_diff_density_rms 0.063
_refine_ls_extinction_method none
_refine_ls_goodness_of_fit_ref 1.102
_refine_ls_hydrogen_treatment constr
_refine_ls_matrix_type full
_refine_ls_number_parameters 907
_refine_ls_number_reflns 16540
_refine_ls_number_restraints 0
_refine_ls_restrained_S_all 1.102
_refine_ls_R_factor_all 0.0280
_refine_ls_R_factor_gt 0.0276
_refine_ls_shift/su_max 0.005
_refine_ls_shift/su_mean 0.000
_refine_ls_structure_factor_coef Fsqd
_refine_ls_weighting_details 'w=1/[\s^2^(Fo^2^)+(0.0379P)^2^+3.4223P] where P=(Fo^2^+2Fc^2^)/3'
_refine_ls_weighting_scheme calc
_refine_ls_wR_factor_gt 0.0751
_refine_ls_wR_factor_ref 0.0754
_reflns_Friedel_coverage 0.000
_reflns_number_gt 16229
_reflns_number_total 16540
_reflns_threshold_expression 'I > 2\s(I)'
_cod_data_source_file d5dt01217a2.cif
_cod_data_source_block felix246
_cod_depositor_comments 'Adding full bibliography for 7719171--7719173.cif.'
_cod_database_code 7719172
_shelx_shelxl_version_number 2016/6
_chemical_oxdiff_formula C42H41MoO3P3Si
_chemical_oxdiff_usercomment 'niels michaelis  NM112'
_shelx_space_group_comment
;
The symmetry employed for this shelxl refinement is uniquely defined
by the following loop, which should always be used as a source of
symmetry information in preference to the above space-group names.
They are only intended as comments.
;
_reflns_odcompleteness_completeness 98.70
_reflns_odcompleteness_iscentric 1
_reflns_odcompleteness_theta 74.33
_olex2_refinement_description
;
1. Fixed Uiso
 At 1.2 times of:
  All C(H) groups, All C(H,H) groups
 At 1.5 times of:
  All C(H,H,H) groups
2.a Secondary CH2 refined with riding coordinates:
 C1(H1A,H1B), C2(H2A,H2B), C15(H15A,H15B), C16(H16A,H16B), C51(H51A,H51B),
 C52(H52A,H52B), C65(H65A,H65B), C66(H66A,H66B)
2.b Aromatic/amide H refined with riding coordinates:
 C4(H4), C5(H5), C6(H6), C7(H7), C8(H8), C10(H10), C11(H11), C12(H12),
 C13(H13), C14(H14), C18(H18), C19(H19), C20(H20), C21(H21), C22(H22), C24(H24),
  C25(H25), C26(H26), C27(H27), C28(H28), C30(H30), C31(H31), C33(H33),
 C34(H34), C54(H54), C55(H55), C56(H56), C57(H57), C58(H58), C60(H60), C61(H61),
  C62(H62), C63(H63), C64(H64), C68(H68), C69(H69), C70(H70), C71(H71),
 C72(H72), C74(H74), C75(H75), C76(H76), C77(H77), C78(H78), C80(H80), C81(H81),
  C83(H83), C84(H84)
2.c Idealised Me refined as rotating group:
 C37(H37A,H37B,H37C), C38(H38A,H38B,H38C), C39(H39A,H39B,H39C), C87(H87A,H87B,
 H87C), C88(H88A,H88B,H88C), C89(H89A,H89B,H89C)
;
_olex2_submission_special_instructions 'No special instructions were received'
_oxdiff_exptl_absorpt_empirical_details
;
Empirical correction (ABSPACK) includes:
- Absorption correction using spherical harmonics
- Frame scaling
;
_oxdiff_exptl_absorpt_empirical_full_max 1.311
_oxdiff_exptl_absorpt_empirical_full_min 0.845

loop_
_space_group_symop_operation_xyz
'x, y, z'
'-x, -y, -z'

loop_
_atom_site_label
_atom_site_type_symbol
_atom_site_fract_x
_atom_site_fract_y
_atom_site_fract_z
_atom_site_U_iso_or_equiv
_atom_site_adp_type
_atom_site_occupancy
_atom_site_site_symmetry_order
_atom_site_calc_flag
_atom_site_refinement_flags_posn
_atom_site_refinement_flags_adp
_atom_site_refinement_flags_occupancy
_atom_site_disorder_assembly
_atom_site_disorder_group
Mo1 Mo 0.52982(2) 1.03142(2) 0.68762(2) 0.01654(4) Uani 1 1 d . . . . .
P1 P 0.62225(4) 0.90726(3) 0.76052(2) 0.01839(9) Uani 1 1 d . . . . .
C1 C 0.50224(19) 0.82564(13) 0.78667(7) 0.0222(4) Uani 1 1 d . . . . .
H1A H 0.549787 0.766042 0.807341 0.027 Uiso 1 1 calc R U . . .
H1B H 0.434207 0.853629 0.809363 0.027 Uiso 1 1 calc R U . . .
C2 C 0.43371(19) 0.80541(13) 0.74355(7) 0.0230(4) Uani 1 1 d . . . . .
H2A H 0.357326 0.773135 0.758258 0.028 Uiso 1 1 calc R U . . .
H2B H 0.497333 0.762619 0.726681 0.028 Uiso 1 1 calc R U . . .
P2 P 0.37328(4) 0.91399(3) 0.69512(2) 0.01886(9) Uani 1 1 d . . . . .
C3 C 0.20869(18) 0.96001(13) 0.72004(7) 0.0211(3) Uani 1 1 d . . . . .
C4 C 0.1550(2) 0.92271(14) 0.76832(7) 0.0260(4) Uani 1 1 d . . . . .
H4 H 0.202801 0.868508 0.789899 0.031 Uiso 1 1 calc R U . . .
C5 C 0.0313(2) 0.96436(16) 0.78533(8) 0.0301(4) Uani 1 1 d . . . . .
H5 H -0.004993 0.938249 0.818327 0.036 Uiso 1 1 calc R U . . .
C6 C -0.0383(2) 1.04339(15) 0.75432(8) 0.0293(4) Uani 1 1 d . . . . .
H6 H -0.121807 1.072205 0.766209 0.035 Uiso 1 1 calc R U . . .
C7 C 0.01358(19) 1.08089(14) 0.70572(8) 0.0260(4) Uani 1 1 d . . . . .
H7 H -0.034894 1.134851 0.684215 0.031 Uiso 1 1 calc R U . . .
C8 C 0.13637(19) 1.03934(13) 0.68866(7) 0.0234(4) Uani 1 1 d . . . . .
H8 H 0.171569 1.065007 0.655392 0.028 Uiso 1 1 calc R U . . .
C9 C 0.32121(18) 0.86232(13) 0.64672(7) 0.0217(3) Uani 1 1 d . . . . .
C10 C 0.2316(2) 0.79832(14) 0.66071(8) 0.0265(4) Uani 1 1 d . . . . .
H10 H 0.195582 0.783692 0.694893 0.032 Uiso 1 1 calc R U . . .
C11 C 0.1949(2) 0.75608(15) 0.62486(8) 0.0305(4) Uani 1 1 d . . . . .
H11 H 0.134977 0.712063 0.634683 0.037 Uiso 1 1 calc R U . . .
C12 C 0.2458(2) 0.77819(16) 0.57473(8) 0.0322(4) Uani 1 1 d . . . . .
H12 H 0.220539 0.749570 0.550165 0.039 Uiso 1 1 calc R U . . .
C13 C 0.3335(2) 0.84192(16) 0.56061(8) 0.0320(4) Uani 1 1 d . . . . .
H13 H 0.368384 0.857021 0.526294 0.038 Uiso 1 1 calc R U . . .
C14 C 0.3708(2) 0.88412(14) 0.59648(8) 0.0269(4) Uani 1 1 d . . . . .
H14 H 0.430739 0.928122 0.586433 0.032 Uiso 1 1 calc R U . . .
C15 C 0.76821(19) 0.82941(13) 0.73939(7) 0.0225(4) Uani 1 1 d . . . . .
H15A H 0.828924 0.802849 0.767951 0.027 Uiso 1 1 calc R U . . .
H15B H 0.737381 0.776575 0.730288 0.027 Uiso 1 1 calc R U . . .
C16 C 0.84445(18) 0.88287(13) 0.69307(7) 0.0212(3) Uani 1 1 d . . . . .
H16A H 0.907650 0.837123 0.678024 0.025 Uiso 1 1 calc R U . . .
H16B H 0.897027 0.922838 0.704659 0.025 Uiso 1 1 calc R U . . .
P3 P 0.73206(4) 0.95761(3) 0.64322(2) 0.01897(9) Uani 1 1 d . . . . .
C17 C 0.72172(19) 0.88229(14) 0.60015(7) 0.0232(4) Uani 1 1 d . . . . .
C18 C 0.7522(2) 0.78500(14) 0.61386(8) 0.0290(4) Uani 1 1 d . . . . .
H18 H 0.783754 0.754196 0.646876 0.035 Uiso 1 1 calc R U . . .
C19 C 0.7370(2) 0.73206(16) 0.57950(9) 0.0342(5) Uani 1 1 d . . . . .
H19 H 0.757855 0.665460 0.589328 0.041 Uiso 1 1 calc R U . . .
C20 C 0.6916(2) 0.77589(16) 0.53125(8) 0.0320(4) Uani 1 1 d . . . . .
H20 H 0.680178 0.739615 0.508131 0.038 Uiso 1 1 calc R U . . .
C21 C 0.6630(2) 0.87325(16) 0.51684(8) 0.0303(4) Uani 1 1 d . . . . .
H21 H 0.633202 0.903784 0.483552 0.036 Uiso 1 1 calc R U . . .
C22 C 0.6778(2) 0.92600(14) 0.55086(7) 0.0266(4) Uani 1 1 d . . . . .
H22 H 0.658017 0.992607 0.540663 0.032 Uiso 1 1 calc R U . . .
C23 C 0.84201(18) 1.03409(14) 0.60293(7) 0.0223(4) Uani 1 1 d . . . . .
C24 C 0.9647(2) 0.99450(15) 0.58364(8) 0.0290(4) Uani 1 1 d . . . . .
H24 H 0.991047 0.928205 0.591837 0.035 Uiso 1 1 calc R U . . .
C25 C 1.0479(2) 1.05145(17) 0.55269(9) 0.0354(5) Uani 1 1 d . . . . .
H25 H 1.130997 1.024092 0.539687 0.042 Uiso 1 1 calc R U . . .
C26 C 1.0104(2) 1.14832(17) 0.54058(9) 0.0380(5) Uani 1 1 d . . . . .
H26 H 1.068207 1.187200 0.519615 0.046 Uiso 1 1 calc R U . . .
C27 C 0.8890(2) 1.18832(16) 0.55901(9) 0.0355(5) Uani 1 1 d . . . . .
H27 H 0.863169 1.254652 0.550627 0.043 Uiso 1 1 calc R U . . .
C28 C 0.8045(2) 1.13102(14) 0.59000(8) 0.0271(4) Uani 1 1 d . . . . .
H28 H 0.720633 1.158597 0.602307 0.033 Uiso 1 1 calc R U . . .
C29 C 0.67102(18) 0.92741(13) 0.82009(7) 0.0216(3) Uani 1 1 d . . . . .
C30 C 0.64719(19) 1.01737(14) 0.82862(7) 0.0239(4) Uani 1 1 d . . . . .
H30 H 0.612406 1.069230 0.802188 0.029 Uiso 1 1 calc R U . . .
C31 C 0.6735(2) 1.03256(14) 0.87523(7) 0.0267(4) Uani 1 1 d . . . . .
H31 H 0.658819 1.094627 0.880059 0.032 Uiso 1 1 calc R U . . .
C32 C 0.7214(2) 0.95680(15) 0.91495(7) 0.0267(4) Uani 1 1 d . . . . .
C33 C 0.7482(2) 0.86676(15) 0.90652(8) 0.0295(4) Uani 1 1 d . . . . .
H33 H 0.783482 0.815069 0.932952 0.035 Uiso 1 1 calc R U . . .
C34 C 0.7237(2) 0.85212(14) 0.85960(8) 0.0274(4) Uani 1 1 d . . . . .
H34 H 0.742823 0.790416 0.854221 0.033 Uiso 1 1 calc R U . . .
C35 C 0.7388(2) 0.97159(15) 0.96469(8) 0.0296(4) Uani 1 1 d . . . . .
C36 C 0.7501(2) 0.98238(16) 1.00655(8) 0.0313(4) Uani 1 1 d . . . . .
Si1 Si 0.76118(6) 0.99127(4) 1.07272(2) 0.02788(11) Uani 1 1 d . . . . .
C37 C 0.9388(3) 0.9820(2) 1.08693(10) 0.0434(6) Uani 1 1 d . . . . .
H37A H 0.989847 0.923759 1.080037 0.065 Uiso 1 1 calc R U . . .
H37B H 0.944730 0.981359 1.123006 0.065 Uiso 1 1 calc R U . . .
H37C H 0.975269 1.035914 1.065242 0.065 Uiso 1 1 calc R U . . .
C38 C 0.6653(3) 1.10575(18) 1.08022(10) 0.0485(6) Uani 1 1 d . . . . .
H38A H 0.698251 1.156862 1.054511 0.073 Uiso 1 1 calc R U . . .
H38B H 0.676392 1.113211 1.114533 0.073 Uiso 1 1 calc R U . . .
H38C H 0.570598 1.107609 1.075583 0.073 Uiso 1 1 calc R U . . .
C39 C 0.6878(3) 0.89260(18) 1.11551(10) 0.0415(5) Uani 1 1 d . . . . .
H39A H 0.594327 0.898215 1.107719 0.062 Uiso 1 1 calc R U . . .
H39B H 0.692973 0.894681 1.151231 0.062 Uiso 1 1 calc R U . . .
H39C H 0.737513 0.832820 1.110178 0.062 Uiso 1 1 calc R U . . .
O41 O 0.31830(15) 1.13876(11) 0.75255(6) 0.0343(3) Uani 1 1 d . . . . .
C41 C 0.39240(19) 1.09622(13) 0.72915(7) 0.0229(4) Uani 1 1 d . . . . .
O42 O 0.40543(18) 1.16566(11) 0.58776(6) 0.0365(4) Uani 1 1 d . . . . .
C42 C 0.45241(19) 1.11583(13) 0.62354(7) 0.0231(4) Uani 1 1 d . . . . .
O43 O 0.68677(15) 1.18288(10) 0.70396(6) 0.0311(3) Uani 1 1 d . . . . .
C43 C 0.63420(19) 1.12510(13) 0.69655(7) 0.0225(4) Uani 1 1 d . . . . .
Mo2 Mo 0.85615(2) 0.51259(2) 0.79171(2) 0.01745(4) Uani 1 1 d . . . . .
P51 P 0.97937(4) 0.38774(3) 0.75251(2) 0.01929(9) Uani 1 1 d . . . . .
C51 C 1.11840(19) 0.31692(13) 0.79256(7) 0.0233(4) Uani 1 1 d . . . . .
H51A H 1.086980 0.261322 0.815730 0.028 Uiso 1 1 calc R U . . .
H51B H 1.192173 0.294178 0.770095 0.028 Uiso 1 1 calc R U . . .
C52 C 1.17073(19) 0.37298(13) 0.82441(7) 0.0226(4) Uani 1 1 d . . . . .
H52A H 1.231237 0.413029 0.802375 0.027 Uiso 1 1 calc R U . . .
H52B H 1.223486 0.328730 0.852078 0.027 Uiso 1 1 calc R U . . .
P52 P 1.03653(4) 0.44857(3) 0.85333(2) 0.01929(9) Uani 1 1 d . . . . .
C53 C 1.13191(19) 0.53209(14) 0.86767(7) 0.0235(4) Uani 1 1 d . . . . .
C54 C 1.2571(2) 0.50017(17) 0.88878(9) 0.0350(5) Uani 1 1 d . . . . .
H54 H 1.290020 0.434677 0.898087 0.042 Uiso 1 1 calc R U . . .
C55 C 1.3336(2) 0.5635(2) 0.89623(10) 0.0435(6) Uani 1 1 d . . . . .
H55 H 1.418752 0.541201 0.910364 0.052 Uiso 1 1 calc R U . . .
C56 C 1.2863(3) 0.65893(19) 0.88315(9) 0.0407(6) Uani 1 1 d . . . . .
H56 H 1.339827 0.702254 0.887342 0.049 Uiso 1 1 calc R U . . .
C57 C 1.1610(3) 0.69103(16) 0.86395(8) 0.0365(5) Uani 1 1 d . . . . .
H57 H 1.127085 0.756428 0.856080 0.044 Uiso 1 1 calc R U . . .
C58 C 1.0842(2) 0.62795(14) 0.85608(7) 0.0284(4) Uani 1 1 d . . . . .
H58 H 0.998293 0.650716 0.842659 0.034 Uiso 1 1 calc R U . . .
C59 C 1.00656(19) 0.37693(14) 0.91789(7) 0.0237(4) Uani 1 1 d . . . . .
C60 C 0.9652(2) 0.42084(15) 0.95778(8) 0.0311(4) Uani 1 1 d . . . . .
H60 H 0.958391 0.487078 0.951776 0.037 Uiso 1 1 calc R U . . .
C61 C 0.9340(2) 0.36845(17) 1.00621(8) 0.0365(5) Uani 1 1 d . . . . .
H61 H 0.906738 0.398915 1.033245 0.044 Uiso 1 1 calc R U . . .
C62 C 0.9424(3) 0.27202(17) 1.01530(8) 0.0390(5) Uani 1 1 d . . . . .
H62 H 0.923281 0.236185 1.048718 0.047 Uiso 1 1 calc R U . . .
C63 C 0.9786(3) 0.22796(17) 0.97574(9) 0.0435(6) Uani 1 1 d . . . . .
H63 H 0.981682 0.162051 0.981603 0.052 Uiso 1 1 calc R U . . .
C64 C 1.0108(3) 0.28053(15) 0.92716(8) 0.0361(5) Uani 1 1 d . . . . .
H64 H 1.035857 0.249996 0.900033 0.043 Uiso 1 1 calc R U . . .
C65 C 0.87562(19) 0.29742(13) 0.75344(7) 0.0242(4) Uani 1 1 d . . . . .
H65A H 0.817223 0.318706 0.723971 0.029 Uiso 1 1 calc R U . . .
H65B H 0.933882 0.238200 0.750253 0.029 Uiso 1 1 calc R U . . .
C66 C 0.7897(2) 0.27972(13) 0.80348(8) 0.0250(4) Uani 1 1 d . . . . .
H66A H 0.847062 0.244537 0.832046 0.030 Uiso 1 1 calc R U . . .
H66B H 0.722827 0.240879 0.800732 0.030 Uiso 1 1 calc R U . . .
P53 P 0.70345(5) 0.39185(3) 0.81728(2) 0.01976(9) Uani 1 1 d . . . . .
C67 C 0.62742(19) 0.35334(14) 0.88151(7) 0.0242(4) Uani 1 1 d . . . . .
C68 C 0.6581(2) 0.38891(16) 0.92109(8) 0.0311(4) Uani 1 1 d . . . . .
H68 H 0.720343 0.431296 0.914844 0.037 Uiso 1 1 calc R U . . .
C69 C 0.5984(3) 0.3630(2) 0.96997(9) 0.0418(5) Uani 1 1 d . . . . .
H69 H 0.619676 0.387772 0.996826 0.050 Uiso 1 1 calc R U . . .
C70 C 0.5081(3) 0.3010(2) 0.97911(9) 0.0431(6) Uani 1 1 d . . . . .
H70 H 0.466520 0.283903 1.012234 0.052 Uiso 1 1 calc R U . . .
C71 C 0.4780(2) 0.26380(17) 0.94030(9) 0.0376(5) Uani 1 1 d . . . . .
H71 H 0.417637 0.220071 0.947036 0.045 Uiso 1 1 calc R U . . .
C72 C 0.5363(2) 0.29044(15) 0.89130(8) 0.0296(4) Uani 1 1 d . . . . .
H72 H 0.514146 0.265846 0.864515 0.036 Uiso 1 1 calc R U . . .
C73 C 0.55609(19) 0.42504(14) 0.77832(7) 0.0237(4) Uani 1 1 d . . . . .
C74 C 0.4761(2) 0.51147(15) 0.77878(8) 0.0307(4) Uani 1 1 d . . . . .
H74 H 0.494647 0.547107 0.801170 0.037 Uiso 1 1 calc R U . . .
C75 C 0.3699(2) 0.54576(18) 0.74694(10) 0.0402(5) Uani 1 1 d . . . . .
H75 H 0.316010 0.604516 0.747591 0.048 Uiso 1 1 calc R U . . .
C76 C 0.3427(2) 0.4942(2) 0.71418(9) 0.0465(7) Uani 1 1 d . . . . .
H76 H 0.271645 0.518300 0.691621 0.056 Uiso 1 1 calc R U . . .
C77 C 0.4191(2) 0.4075(2) 0.71431(9) 0.0440(6) Uani 1 1 d . . . . .
H77 H 0.398798 0.371556 0.692365 0.053 Uiso 1 1 calc R U . . .
C78 C 0.5255(2) 0.37241(18) 0.74639(8) 0.0328(5) Uani 1 1 d . . . . .
H78 H 0.577128 0.312603 0.746457 0.039 Uiso 1 1 calc R U . . .
C79 C 1.05049(18) 0.41138(13) 0.68669(7) 0.0213(3) Uani 1 1 d . . . . .
C80 C 1.1256(2) 0.34042(14) 0.66562(7) 0.0259(4) Uani 1 1 d . . . . .
H80 H 1.140826 0.277616 0.685728 0.031 Uiso 1 1 calc R U . . .
C81 C 1.1782(2) 0.36112(15) 0.61542(8) 0.0281(4) Uani 1 1 d . . . . .
H81 H 1.228781 0.312326 0.601569 0.034 Uiso 1 1 calc R U . . .
C82 C 1.1571(2) 0.45337(15) 0.58523(7) 0.0272(4) Uani 1 1 d . . . . .
C83 C 1.0803(2) 0.52425(14) 0.60598(7) 0.0271(4) Uani 1 1 d . . . . .
H83 H 1.063691 0.586908 0.585740 0.033 Uiso 1 1 calc R U . . .
C84 C 1.0284(2) 0.50304(14) 0.65603(7) 0.0254(4) Uani 1 1 d . . . . .
H84 H 0.976991 0.551728 0.669737 0.030 Uiso 1 1 calc R U . . .
C85 C 1.2163(2) 0.47752(16) 0.53403(8) 0.0294(4) Uani 1 1 d . . . . .
C86 C 1.2718(2) 0.49972(16) 0.49264(8) 0.0307(4) Uani 1 1 d . . . . .
Si51 Si 1.36649(6) 0.53714(4) 0.43135(2) 0.02815(11) Uani 1 1 d . . . . .
C87 C 1.2484(3) 0.5720(2) 0.37881(9) 0.0439(6) Uani 1 1 d . . . . .
H87A H 1.207162 0.518117 0.377703 0.066 Uiso 1 1 calc R U . . .
H87B H 1.296776 0.593069 0.346118 0.066 Uiso 1 1 calc R U . . .
H87C H 1.179040 0.623361 0.384870 0.066 Uiso 1 1 calc R U . . .
C88 C 1.4982(2) 0.43793(17) 0.42195(9) 0.0358(5) Uani 1 1 d . . . . .
H88A H 1.561245 0.422250 0.449329 0.054 Uiso 1 1 calc R U . . .
H88B H 1.545713 0.456306 0.388773 0.054 Uiso 1 1 calc R U . . .
H88C H 1.456933 0.383022 0.422796 0.054 Uiso 1 1 calc R U . . .
C89 C 1.4417(2) 0.64067(16) 0.43386(9) 0.0364(5) Uani 1 1 d . . . . .
H89A H 1.374119 0.686170 0.446612 0.055 Uiso 1 1 calc R U . . .
H89B H 1.474447 0.670080 0.399461 0.055 Uiso 1 1 calc R U . . .
H89C H 1.516052 0.620292 0.456834 0.055 Uiso 1 1 calc R U . . .
O91 O 1.03178(14) 0.66258(10) 0.73361(5) 0.0281(3) Uani 1 1 d . . . . .
C91 C 0.96980(18) 0.60670(13) 0.75674(7) 0.0220(4) Uani 1 1 d . . . . .
O92 O 0.69077(17) 0.63007(11) 0.86463(6) 0.0365(3) Uani 1 1 d . . . . .
C92 C 0.7519(2) 0.58950(13) 0.83684(7) 0.0245(4) Uani 1 1 d . . . . .
O93 O 0.68042(15) 0.60822(11) 0.69714(6) 0.0341(3) Uani 1 1 d . . . . .
C93 C 0.74073(19) 0.57078(14) 0.73251(7) 0.0242(4) Uani 1 1 d . . . . .

loop_
_atom_site_aniso_label
_atom_site_aniso_U_11
_atom_site_aniso_U_22
_atom_site_aniso_U_33
_atom_site_aniso_U_23
_atom_site_aniso_U_13
_atom_site_aniso_U_12
Mo1 0.01795(7) 0.01600(7) 0.01603(7) -0.00400(5) -0.00001(5) -0.00389(5)
P1 0.0199(2) 0.0186(2) 0.01669(19) -0.00410(16) -0.00015(15) -0.00381(16)
C1 0.0240(9) 0.0227(9) 0.0193(8) -0.0020(7) -0.0003(7) -0.0068(7)
C2 0.0249(9) 0.0205(9) 0.0239(9) -0.0030(7) -0.0019(7) -0.0075(7)
P2 0.0196(2) 0.0189(2) 0.0185(2) -0.00401(16) -0.00007(16) -0.00511(16)
C3 0.0200(8) 0.0222(9) 0.0232(9) -0.0075(7) 0.0012(7) -0.0073(7)
C4 0.0256(9) 0.0293(10) 0.0229(9) -0.0034(7) 0.0006(7) -0.0085(8)
C5 0.0302(10) 0.0377(11) 0.0257(9) -0.0105(8) 0.0065(8) -0.0140(9)
C6 0.0219(9) 0.0335(11) 0.0377(11) -0.0176(9) 0.0057(8) -0.0089(8)
C7 0.0236(9) 0.0236(9) 0.0333(10) -0.0096(8) -0.0022(8) -0.0064(7)
C8 0.0233(9) 0.0249(9) 0.0238(9) -0.0066(7) -0.0004(7) -0.0082(7)
C9 0.0214(8) 0.0216(9) 0.0224(9) -0.0062(7) -0.0015(7) -0.0026(7)
C10 0.0279(9) 0.0279(10) 0.0250(9) -0.0071(7) 0.0008(7) -0.0082(8)
C11 0.0315(10) 0.0300(10) 0.0337(11) -0.0101(8) -0.0017(8) -0.0107(8)
C12 0.0351(11) 0.0350(11) 0.0309(10) -0.0148(9) -0.0055(8) -0.0052(9)
C13 0.0364(11) 0.0369(11) 0.0233(9) -0.0082(8) -0.0001(8) -0.0063(9)
C14 0.0258(9) 0.0289(10) 0.0258(9) -0.0050(8) 0.0011(7) -0.0071(8)
C15 0.0261(9) 0.0196(8) 0.0200(8) -0.0043(7) 0.0002(7) -0.0009(7)
C16 0.0207(8) 0.0227(9) 0.0200(8) -0.0054(7) 0.0002(7) -0.0033(7)
P3 0.0209(2) 0.0184(2) 0.0177(2) -0.00425(16) 0.00057(16) -0.00446(16)
C17 0.0248(9) 0.0253(9) 0.0212(8) -0.0084(7) 0.0035(7) -0.0072(7)
C18 0.0393(11) 0.0261(10) 0.0229(9) -0.0063(7) -0.0009(8) -0.0082(8)
C19 0.0463(13) 0.0265(10) 0.0331(11) -0.0105(8) 0.0010(9) -0.0116(9)
C20 0.0379(11) 0.0385(11) 0.0269(10) -0.0167(9) 0.0052(8) -0.0164(9)
C21 0.0321(10) 0.0392(11) 0.0224(9) -0.0095(8) 0.0016(8) -0.0111(9)
C22 0.0287(10) 0.0275(10) 0.0241(9) -0.0066(7) 0.0000(7) -0.0055(8)
C23 0.0210(8) 0.0269(9) 0.0194(8) -0.0050(7) 0.0018(7) -0.0068(7)
C24 0.0273(10) 0.0281(10) 0.0291(10) -0.0051(8) 0.0037(8) -0.0026(8)
C25 0.0260(10) 0.0402(12) 0.0341(11) -0.0034(9) 0.0092(8) -0.0035(9)
C26 0.0304(11) 0.0378(12) 0.0399(12) 0.0015(9) 0.0107(9) -0.0117(9)
C27 0.0358(11) 0.0268(10) 0.0395(12) -0.0014(9) 0.0084(9) -0.0082(9)
C28 0.0268(9) 0.0256(9) 0.0268(9) -0.0040(7) 0.0055(7) -0.0056(8)
C29 0.0213(8) 0.0252(9) 0.0186(8) -0.0048(7) 0.0001(6) -0.0060(7)
C30 0.0260(9) 0.0250(9) 0.0205(8) -0.0059(7) -0.0013(7) -0.0032(7)
C31 0.0299(10) 0.0277(10) 0.0246(9) -0.0088(8) -0.0014(7) -0.0062(8)
C32 0.0258(9) 0.0336(10) 0.0225(9) -0.0084(8) -0.0020(7) -0.0071(8)
C33 0.0328(10) 0.0313(10) 0.0236(9) -0.0030(8) -0.0074(8) -0.0051(8)
C34 0.0308(10) 0.0261(10) 0.0254(9) -0.0066(8) -0.0041(8) -0.0033(8)
C35 0.0298(10) 0.0334(11) 0.0259(10) -0.0069(8) -0.0034(8) -0.0054(8)
C36 0.0325(10) 0.0360(11) 0.0266(10) -0.0087(8) -0.0034(8) -0.0060(9)
Si1 0.0320(3) 0.0321(3) 0.0212(2) -0.0083(2) 0.0005(2) -0.0079(2)
C37 0.0406(13) 0.0611(16) 0.0363(12) -0.0183(11) -0.0056(10) -0.0169(12)
C38 0.0637(17) 0.0364(13) 0.0433(14) -0.0144(11) 0.0095(12) -0.0017(12)
C39 0.0412(13) 0.0400(13) 0.0376(12) 0.0005(10) 0.0009(10) -0.0073(10)
O41 0.0330(8) 0.0370(8) 0.0352(8) -0.0192(7) 0.0019(6) 0.0021(6)
C41 0.0230(9) 0.0239(9) 0.0220(8) -0.0056(7) -0.0021(7) -0.0032(7)
O42 0.0534(10) 0.0290(8) 0.0267(7) -0.0027(6) -0.0156(7) -0.0045(7)
C42 0.0285(9) 0.0202(9) 0.0226(9) -0.0067(7) -0.0026(7) -0.0058(7)
O43 0.0316(7) 0.0285(7) 0.0386(8) -0.0140(6) -0.0015(6) -0.0110(6)
C43 0.0231(9) 0.0226(9) 0.0210(8) -0.0048(7) 0.0000(7) -0.0028(7)
Mo2 0.01877(7) 0.01584(7) 0.01740(7) -0.00360(5) 0.00088(5) -0.00337(5)
P51 0.0213(2) 0.0188(2) 0.0180(2) -0.00496(16) 0.00178(16) -0.00444(16)
C51 0.0263(9) 0.0208(9) 0.0210(8) -0.0042(7) 0.0009(7) -0.0012(7)
C52 0.0227(9) 0.0237(9) 0.0204(8) -0.0047(7) 0.0011(7) -0.0029(7)
P52 0.0212(2) 0.0183(2) 0.0180(2) -0.00459(16) 0.00152(16) -0.00335(16)
C53 0.0249(9) 0.0280(9) 0.0204(8) -0.0094(7) 0.0034(7) -0.0085(7)
C54 0.0279(10) 0.0403(12) 0.0422(12) -0.0219(10) -0.0019(9) -0.0029(9)
C55 0.0265(11) 0.0657(17) 0.0501(14) -0.0339(13) 0.0014(10) -0.0113(11)
C56 0.0440(13) 0.0563(15) 0.0346(11) -0.0229(11) 0.0132(10) -0.0321(12)
C57 0.0597(15) 0.0315(11) 0.0222(9) -0.0058(8) 0.0048(9) -0.0213(10)
C58 0.0401(11) 0.0277(10) 0.0188(8) -0.0047(7) 0.0003(8) -0.0108(8)
C59 0.0241(9) 0.0275(9) 0.0185(8) -0.0042(7) 0.0006(7) -0.0048(7)
C60 0.0406(12) 0.0308(10) 0.0243(10) -0.0083(8) 0.0043(8) -0.0125(9)
C61 0.0474(13) 0.0429(13) 0.0237(10) -0.0124(9) 0.0065(9) -0.0166(10)
C62 0.0501(14) 0.0397(12) 0.0222(10) -0.0008(9) 0.0072(9) -0.0082(10)
C63 0.0616(16) 0.0266(11) 0.0339(12) -0.0009(9) 0.0127(11) -0.0019(10)
C64 0.0516(13) 0.0267(10) 0.0245(10) -0.0040(8) 0.0093(9) -0.0008(9)
C65 0.0268(9) 0.0215(9) 0.0267(9) -0.0096(7) 0.0038(7) -0.0077(7)
C66 0.0262(9) 0.0200(9) 0.0286(9) -0.0057(7) 0.0050(7) -0.0066(7)
P53 0.0209(2) 0.0192(2) 0.0190(2) -0.00385(16) 0.00182(16) -0.00497(17)
C67 0.0225(9) 0.0251(9) 0.0212(9) -0.0017(7) 0.0032(7) -0.0021(7)
C68 0.0294(10) 0.0391(11) 0.0247(10) -0.0072(8) 0.0021(8) -0.0076(9)
C69 0.0425(13) 0.0579(15) 0.0237(10) -0.0090(10) 0.0029(9) -0.0085(11)
C70 0.0402(13) 0.0567(15) 0.0244(10) 0.0020(10) 0.0086(9) -0.0085(11)
C71 0.0333(11) 0.0373(12) 0.0364(12) 0.0032(9) 0.0062(9) -0.0114(9)
C72 0.0285(10) 0.0279(10) 0.0293(10) -0.0015(8) 0.0032(8) -0.0061(8)
C73 0.0211(9) 0.0288(10) 0.0210(8) -0.0017(7) 0.0011(7) -0.0101(7)
C74 0.0248(10) 0.0297(10) 0.0355(11) -0.0004(8) -0.0015(8) -0.0092(8)
C75 0.0244(10) 0.0387(12) 0.0496(14) 0.0095(10) -0.0048(9) -0.0111(9)
C76 0.0261(11) 0.0767(19) 0.0303(11) 0.0086(11) -0.0054(9) -0.0207(12)
C77 0.0297(11) 0.084(2) 0.0260(10) -0.0179(11) 0.0048(9) -0.0254(12)
C78 0.0263(10) 0.0498(13) 0.0283(10) -0.0167(9) 0.0053(8) -0.0146(9)
C79 0.0204(8) 0.0254(9) 0.0197(8) -0.0069(7) 0.0014(6) -0.0074(7)
C80 0.0261(9) 0.0267(10) 0.0247(9) -0.0066(7) 0.0003(7) -0.0040(8)
C81 0.0267(9) 0.0325(10) 0.0256(9) -0.0109(8) 0.0036(7) -0.0030(8)
C82 0.0246(9) 0.0363(11) 0.0219(9) -0.0078(8) 0.0021(7) -0.0088(8)
C83 0.0312(10) 0.0268(10) 0.0234(9) -0.0041(7) 0.0008(8) -0.0087(8)
C84 0.0270(9) 0.0277(10) 0.0229(9) -0.0079(7) 0.0015(7) -0.0067(8)
C85 0.0264(10) 0.0368(11) 0.0253(10) -0.0066(8) 0.0006(8) -0.0077(8)
C86 0.0290(10) 0.0376(11) 0.0256(10) -0.0066(8) 0.0007(8) -0.0078(9)
Si51 0.0265(3) 0.0351(3) 0.0224(2) -0.0042(2) 0.0022(2) -0.0095(2)
C87 0.0378(12) 0.0639(17) 0.0274(11) -0.0021(10) -0.0040(9) -0.0133(11)
C88 0.0360(11) 0.0399(12) 0.0320(11) -0.0103(9) 0.0082(9) -0.0105(9)
C89 0.0320(11) 0.0324(11) 0.0426(12) -0.0044(9) -0.0004(9) -0.0070(9)
O91 0.0289(7) 0.0250(7) 0.0289(7) -0.0026(6) 0.0046(6) -0.0090(6)
C91 0.0226(8) 0.0210(9) 0.0216(8) -0.0060(7) -0.0006(7) -0.0008(7)
O92 0.0417(9) 0.0308(8) 0.0364(8) -0.0147(6) 0.0084(7) -0.0001(7)
C92 0.0267(9) 0.0204(9) 0.0261(9) -0.0057(7) 0.0006(7) -0.0038(7)
O93 0.0335(8) 0.0374(8) 0.0267(7) 0.0045(6) -0.0050(6) -0.0088(6)
C93 0.0237(9) 0.0241(9) 0.0242(9) -0.0027(7) 0.0013(7) -0.0079(7)

loop_
_atom_type_symbol
_atom_type_description
_atom_type_scat_dispersion_real
_atom_type_scat_dispersion_imag
_atom_type_scat_source
C C 0.0181 0.0091 'International Tables Vol C Tables 4.2.6.8 and 6.1.1.4'
H H 0.0000 0.0000 'International Tables Vol C Tables 4.2.6.8 and 6.1.1.4'
Mo Mo -0.0483 2.7339 'International Tables Vol C Tables 4.2.6.8 and 6.1.1.4'
O O 0.0492 0.0322 'International Tables Vol C Tables 4.2.6.8 and 6.1.1.4'
P P 0.2955 0.4335 'International Tables Vol C Tables 4.2.6.8 and 6.1.1.4'
Si Si 0.2541 0.3302 'International Tables Vol C Tables 4.2.6.8 and 6.1.1.4'

loop_
_geom_angle_atom_site_label_1
_geom_angle_atom_site_label_2
_geom_angle_atom_site_label_3
_geom_angle
_geom_angle_site_symmetry_1
_geom_angle_site_symmetry_3
_geom_angle_publ_flag
P1 Mo1 P2 79.486(15) . . ?
P1 Mo1 P3 80.516(15) . . ?
P3 Mo1 P2 101.473(15) . . ?
C41 Mo1 P1 95.45(5) . . ?
C41 Mo1 P2 86.46(6) . . ?
C41 Mo1 P3 170.18(6) . . ?
C41 Mo1 C42 90.05(8) . . ?
C42 Mo1 P1 171.08(5) . . ?
C42 Mo1 P2 93.89(6) . . ?
C42 Mo1 P3 95.11(6) . . ?
C43 Mo1 P1 95.12(5) . . ?
C43 Mo1 P2 167.53(5) . . ?
C43 Mo1 P3 88.58(5) . . ?
C43 Mo1 C41 82.84(8) . . ?
C43 Mo1 C42 92.53(8) . . ?
C1 P1 Mo1 110.56(6) . . ?
C1 P1 C15 102.78(9) . . ?
C15 P1 Mo1 110.99(6) . . ?
C29 P1 Mo1 125.01(6) . . ?
C29 P1 C1 100.11(8) . . ?
C29 P1 C15 104.85(9) . . ?
C2 C1 P1 110.82(12) . . ?
C1 C2 P2 112.19(13) . . ?
C2 P2 Mo1 109.26(6) . . ?
C3 P2 Mo1 109.65(6) . . ?
C3 P2 C2 105.48(9) . . ?
C3 P2 C9 99.26(8) . . ?
C9 P2 Mo1 130.74(6) . . ?
C9 P2 C2 99.82(8) . . ?
C4 C3 P2 123.89(15) . . ?
C4 C3 C8 118.97(17) . . ?
C8 C3 P2 117.10(14) . . ?
C3 C4 C5 120.39(19) . . ?
C6 C5 C4 120.14(19) . . ?
C5 C6 C7 120.08(19) . . ?
C8 C7 C6 119.86(19) . . ?
C7 C8 C3 120.55(18) . . ?
C10 C9 P2 119.74(14) . . ?
C14 C9 P2 121.21(15) . . ?
C14 C9 C10 119.04(18) . . ?
C11 C10 C9 120.36(19) . . ?
C12 C11 C10 120.0(2) . . ?
C13 C12 C11 119.87(19) . . ?
C12 C13 C14 120.29(19) . . ?
C9 C14 C13 120.42(19) . . ?
C16 C15 P1 111.50(12) . . ?
C15 C16 P3 112.49(13) . . ?
C16 P3 Mo1 107.81(6) . . ?
C17 P3 Mo1 122.57(6) . . ?
C17 P3 C16 104.28(9) . . ?
C17 P3 C23 98.78(9) . . ?
C23 P3 Mo1 118.60(6) . . ?
C23 P3 C16 102.32(8) . . ?
C18 C17 P3 123.79(15) . . ?
C18 C17 C22 118.56(18) . . ?
C22 C17 P3 117.64(15) . . ?
C17 C18 C19 120.47(19) . . ?
C20 C19 C18 120.4(2) . . ?
C19 C20 C21 119.54(19) . . ?
C22 C21 C20 120.17(19) . . ?
C21 C22 C17 120.79(19) . . ?
C24 C23 P3 119.80(15) . . ?
C28 C23 P3 121.17(14) . . ?
C28 C23 C24 119.01(18) . . ?
C25 C24 C23 120.3(2) . . ?
C24 C25 C26 120.2(2) . . ?
C27 C26 C25 120.0(2) . . ?
C26 C27 C28 119.9(2) . . ?
C23 C28 C27 120.49(19) . . ?
C30 C29 P1 120.45(14) . . ?
C30 C29 C34 118.32(17) . . ?
C34 C29 P1 121.06(15) . . ?
C31 C30 C29 121.07(18) . . ?
C30 C31 C32 120.19(19) . . ?
C31 C32 C35 120.24(19) . . ?
C33 C32 C31 119.22(18) . . ?
C33 C32 C35 120.51(19) . . ?
C34 C33 C32 120.32(19) . . ?
C33 C34 C29 120.81(19) . . ?
C36 C35 C32 178.0(2) . . ?
C35 C36 Si1 175.7(2) . . ?
C36 Si1 C37 109.77(11) . . ?
C36 Si1 C38 108.94(12) . . ?
C36 Si1 C39 107.20(11) . . ?
C38 Si1 C37 110.22(14) . . ?
C39 Si1 C37 110.16(12) . . ?
C39 Si1 C38 110.50(12) . . ?
O41 C41 Mo1 175.08(17) . . ?
O42 C42 Mo1 177.89(18) . . ?
O43 C43 Mo1 174.57(16) . . ?
P51 Mo2 P52 80.804(15) . . ?
P51 Mo2 P53 79.283(15) . . ?
P52 Mo2 P53 102.609(15) . . ?
C91 Mo2 P51 94.34(5) . . ?
C91 Mo2 P52 86.28(5) . . ?
C91 Mo2 P53 167.94(5) . . ?
C91 Mo2 C92 96.30(8) . . ?
C91 Mo2 C93 84.06(8) . . ?
C92 Mo2 P51 167.11(6) . . ?
C92 Mo2 P52 92.63(6) . . ?
C92 Mo2 P53 91.46(6) . . ?
C92 Mo2 C93 94.13(8) . . ?
C93 Mo2 P51 94.19(6) . . ?
C93 Mo2 P52 168.76(6) . . ?
C93 Mo2 P53 86.20(6) . . ?
C51 P51 Mo2 111.07(6) . . ?
C65 P51 Mo2 111.17(6) . . ?
C65 P51 C51 101.21(9) . . ?
C79 P51 Mo2 122.79(6) . . ?
C79 P51 C51 105.37(8) . . ?
C79 P51 C65 102.86(8) . . ?
C52 C51 P51 112.36(13) . . ?
C51 C52 P52 113.38(13) . . ?
C52 P52 Mo2 108.62(6) . . ?
C53 P52 Mo2 117.72(7) . . ?
C53 P52 C52 100.75(9) . . ?
C59 P52 Mo2 122.28(6) . . ?
C59 P52 C52 104.10(9) . . ?
C59 P52 C53 100.62(9) . . ?
C54 C53 P52 120.32(16) . . ?
C58 C53 P52 121.09(15) . . ?
C58 C53 C54 118.55(19) . . ?
C55 C54 C53 120.5(2) . . ?
C56 C55 C54 120.2(2) . . ?
C57 C56 C55 119.7(2) . . ?
C56 C57 C58 120.3(2) . . ?
C53 C58 C57 120.6(2) . . ?
C60 C59 P52 119.50(15) . . ?
C64 C59 P52 121.52(15) . . ?
C64 C59 C60 118.65(18) . . ?
C61 C60 C59 120.4(2) . . ?
C62 C61 C60 120.3(2) . . ?
C63 C62 C61 119.9(2) . . ?
C62 C63 C64 119.7(2) . . ?
C59 C64 C63 120.9(2) . . ?
C66 C65 P51 110.38(13) . . ?
C65 C66 P53 111.04(13) . . ?
C66 P53 Mo2 109.36(6) . . ?
C67 P53 Mo2 125.47(7) . . ?
C67 P53 C66 102.62(9) . . ?
C67 P53 C73 101.17(9) . . ?
C73 P53 Mo2 111.46(6) . . ?
C73 P53 C66 104.71(9) . . ?
C68 C67 P53 119.51(15) . . ?
C68 C67 C72 119.11(18) . . ?
C72 C67 P53 121.36(16) . . ?
C67 C68 C69 120.6(2) . . ?
C70 C69 C68 119.7(2) . . ?
C71 C70 C69 120.4(2) . . ?
C70 C71 C72 120.0(2) . . ?
C71 C72 C67 120.1(2) . . ?
C74 C73 P53 117.03(15) . . ?
C78 C73 P53 123.83(16) . . ?
C78 C73 C74 119.00(19) . . ?
C75 C74 C73 120.7(2) . . ?
C76 C75 C74 119.8(2) . . ?
C77 C76 C75 120.0(2) . . ?
C76 C77 C78 120.5(2) . . ?
C73 C78 C77 120.0(2) . . ?
C80 C79 P51 122.25(15) . . ?
C84 C79 P51 119.27(14) . . ?
C84 C79 C80 118.48(17) . . ?
C81 C80 C79 120.61(19) . . ?
C80 C81 C82 120.49(18) . . ?
C81 C82 C83 119.01(18) . . ?
C81 C82 C85 121.55(19) . . ?
C83 C82 C85 119.41(19) . . ?
C84 C83 C82 120.12(19) . . ?
C83 C84 C79 121.29(18) . . ?
C86 C85 C82 175.8(2) . . ?
C85 C86 Si51 175.7(2) . . ?
C86 Si51 C87 108.45(10) . . ?
C86 Si51 C88 109.13(10) . . ?
C86 Si51 C89 108.49(11) . . ?
C87 Si51 C88 110.82(12) . . ?
C87 Si51 C89 109.06(12) . . ?
C89 Si51 C88 110.82(11) . . ?
O91 C91 Mo2 175.74(16) . . ?
O92 C92 Mo2 176.73(17) . . ?
O93 C93 Mo2 175.40(17) . . ?

loop_
_geom_bond_atom_site_label_1
_geom_bond_atom_site_label_2
_geom_bond_distance
_geom_bond_site_symmetry_2
_geom_bond_publ_flag
Mo1 P1 2.4630(5) . ?
Mo1 P2 2.5350(5) . ?
Mo1 P3 2.5123(5) . ?
Mo1 C41 1.9834(19) . ?
Mo1 C42 1.9994(19) . ?
Mo1 C43 1.9731(19) . ?
P1 C1 1.8516(19) . ?
P1 C15 1.8572(19) . ?
P1 C29 1.8358(19) . ?
C1 C2 1.529(3) . ?
C2 P2 1.8527(19) . ?
P2 C3 1.8329(19) . ?
P2 C9 1.8345(19) . ?
C3 C4 1.389(3) . ?
C3 C8 1.398(3) . ?
C4 C5 1.395(3) . ?
C5 C6 1.380(3) . ?
C6 C7 1.389(3) . ?
C7 C8 1.388(3) . ?
C9 C10 1.400(3) . ?
C9 C14 1.386(3) . ?
C10 C11 1.390(3) . ?
C11 C12 1.388(3) . ?
C12 C13 1.382(3) . ?
C13 C14 1.393(3) . ?
C15 C16 1.534(3) . ?
C16 P3 1.8528(18) . ?
P3 C17 1.8301(19) . ?
P3 C23 1.8333(19) . ?
C17 C18 1.387(3) . ?
C17 C22 1.402(3) . ?
C18 C19 1.396(3) . ?
C19 C20 1.383(3) . ?
C20 C21 1.388(3) . ?
C21 C22 1.385(3) . ?
C23 C24 1.400(3) . ?
C23 C28 1.388(3) . ?
C24 C25 1.384(3) . ?
C25 C26 1.387(3) . ?
C26 C27 1.382(3) . ?
C27 C28 1.397(3) . ?
C29 C30 1.392(3) . ?
C29 C34 1.404(3) . ?
C30 C31 1.392(3) . ?
C31 C32 1.397(3) . ?
C32 C33 1.392(3) . ?
C32 C35 1.447(3) . ?
C33 C34 1.391(3) . ?
C35 C36 1.200(3) . ?
C36 Si1 1.841(2) . ?
Si1 C37 1.860(3) . ?
Si1 C38 1.857(3) . ?
Si1 C39 1.856(2) . ?
O41 C41 1.148(2) . ?
O42 C42 1.145(2) . ?
O43 C43 1.159(2) . ?
Mo2 P51 2.4650(5) . ?
Mo2 P52 2.4880(5) . ?
Mo2 P53 2.5170(5) . ?
Mo2 C91 1.9819(19) . ?
Mo2 C92 1.9913(19) . ?
Mo2 C93 1.9928(19) . ?
P51 C51 1.8600(19) . ?
P51 C65 1.8506(19) . ?
P51 C79 1.8333(18) . ?
C51 C52 1.526(3) . ?
C52 P52 1.8577(19) . ?
P52 C53 1.842(2) . ?
P52 C59 1.8338(19) . ?
C53 C54 1.400(3) . ?
C53 C58 1.389(3) . ?
C54 C55 1.390(3) . ?
C55 C56 1.382(4) . ?
C56 C57 1.381(4) . ?
C57 C58 1.393(3) . ?
C59 C60 1.394(3) . ?
C59 C64 1.388(3) . ?
C60 C61 1.387(3) . ?
C61 C62 1.384(3) . ?
C62 C63 1.381(3) . ?
C63 C64 1.394(3) . ?
C65 C66 1.535(3) . ?
C66 P53 1.8527(19) . ?
P53 C67 1.8336(19) . ?
P53 C73 1.8354(19) . ?
C67 C68 1.389(3) . ?
C67 C72 1.399(3) . ?
C68 C69 1.396(3) . ?
C69 C70 1.383(4) . ?
C70 C71 1.383(4) . ?
C71 C72 1.395(3) . ?
C73 C74 1.398(3) . ?
C73 C78 1.391(3) . ?
C74 C75 1.386(3) . ?
C75 C76 1.384(4) . ?
C76 C77 1.383(4) . ?
C77 C78 1.393(3) . ?
C79 C80 1.401(3) . ?
C79 C84 1.399(3) . ?
C80 C81 1.394(3) . ?
C81 C82 1.401(3) . ?
C82 C83 1.402(3) . ?
C82 C85 1.445(3) . ?
C83 C84 1.388(3) . ?
C85 C86 1.204(3) . ?
C86 Si51 1.852(2) . ?
Si51 C87 1.857(2) . ?
Si51 C88 1.863(2) . ?
Si51 C89 1.861(2) . ?
O91 C91 1.158(2) . ?
O92 C92 1.152(2) . ?
O93 C93 1.148(2) . ?
